data_2008717
loop_
_publ_author_name
'Boese, Roland'
'Bl\"aser, Dieter'
'Latz, R\"udiger'

_publ_section_title
;
 Redetermination of biphenylene at 130K
;
_journal_issue 7
_journal_name_full 'Acta Crystallographica Section C'
_journal_page_first IUC9900067
_journal_paper_doi 10.1107/S0108270199099163
_journal_volume 55
_journal_year 1999
_chemical_formula_sum 'C12 H8'
_chemical_formula_weight 152.18
_chemical_name_systematic
;
 Biphenylene
;
_space_group_IT_number 14
_symmetry_cell_setting monoclinic
_symmetry_space_group_name_Hall '-P 2ybc'
_symmetry_space_group_name_H-M 'P 1 21/c 1'
_cell_angle_alpha 90.00
_cell_angle_beta 90.998(19)
_cell_angle_gamma 90.00
_cell_formula_units_Z 6
_cell_length_a 5.8094(13)
_cell_length_b 10.466(3)
_cell_length_c 19.605(5)
_cell_measurement_reflns_used 50
_cell_measurement_temperature 130(2)
_cell_measurement_theta_max 12.5
_cell_measurement_theta_min 10.0
_cell_volume 1191.8(5)
_computing_cell_refinement 'P3-VMS (Siemens, 1987)'
_computing_data_collection 'P3-VMS (Siemens, 1987)'
_computing_data_reduction 'XDISK  (Siemens, 1987)'
_computing_molecular_graphics 'SHELXL97 (Sheldrick, 1997)'
_computing_publication_material 'SHELXL97 (Sheldrick, 1997)'
_computing_structure_refinement 'SHELXL97 (Sheldrick, 1997)'
_computing_structure_solution 'SHELXS97 (Sheldrick, 1990)'
_diffrn_ambient_temperature 130(2)
_diffrn_measured_fraction_theta_full 0.951
_diffrn_measured_fraction_theta_max 0.951
_diffrn_measurement_device_type 'Nicolet R3m/V four-circle'
_diffrn_measurement_method 'Wyckoff-scan mode'
_diffrn_radiation_monochromator graphite
_diffrn_radiation_source 'fine-focus sealed tube'
_diffrn_radiation_type MoK\a
_diffrn_radiation_wavelength 0.71073
_diffrn_reflns_av_R_equivalents 0.062
_diffrn_reflns_av_sigmaI/netI 0.0532
_diffrn_reflns_limit_h_max 8
_diffrn_reflns_limit_h_min -8
_diffrn_reflns_limit_k_max 14
_diffrn_reflns_limit_k_min -11
_diffrn_reflns_limit_l_max 27
_diffrn_reflns_limit_l_min 0
_diffrn_reflns_number 5142
_diffrn_reflns_theta_full 30
_diffrn_reflns_theta_max 30
_diffrn_reflns_theta_min 2.08
_diffrn_standards_decay_% <3
_diffrn_standards_interval_count 100
_diffrn_standards_number 1
_exptl_absorpt_coefficient_mu 0.072
_exptl_absorpt_correction_type none
_exptl_crystal_colour colourless
_exptl_crystal_density_diffrn 1.272
_exptl_crystal_density_method 'not measured'
_exptl_crystal_description block
_exptl_crystal_F_000 480
_exptl_crystal_size_max 0.31
_exptl_crystal_size_mid 0.23
_exptl_crystal_size_min 0.17
_refine_diff_density_max 0.506
_refine_diff_density_min -0.277
_refine_ls_extinction_coef 0.007(4)
_refine_ls_extinction_method SHELXL97
_refine_ls_goodness_of_fit_ref 1.031
_refine_ls_hydrogen_treatment refall
_refine_ls_matrix_type full
_refine_ls_number_parameters 212
_refine_ls_number_reflns 3468
_refine_ls_number_restraints 0
_refine_ls_restrained_S_all 1.031
_refine_ls_R_factor_all 0.064
_refine_ls_R_factor_gt 0.052
_refine_ls_shift/su_max 0.001
_refine_ls_shift/su_mean 0.000
_refine_ls_structure_factor_coef Fsqd
_refine_ls_weighting_details
;
 w = 1/[\s^2^(Fo^2^)+(0.0990P)^2^+0.2829P] where P = (Fo^2^+2Fc^2^)/3
;
_refine_ls_weighting_scheme calc
_refine_ls_wR_factor_ref 0.149
_reflns_number_gt 2854
_reflns_number_total 3468
_reflns_threshold_expression I>2\s(I)
_cod_data_source_file qa0137.cif
_cod_data_source_block IUC9900067
_cod_original_sg_symbol_H-M 'P 21/c'
_cod_database_code 2008717

loop_
_symmetry_equiv_pos_as_xyz
'x, y, z'
'-x, y+1/2, -z+1/2'
'-x, -y, -z'
'x, -y-1/2, z-1/2'

loop_
_atom_site_label
_atom_site_fract_x
_atom_site_fract_y
_atom_site_fract_z
_atom_site_U_iso_or_equiv
_atom_site_adp_type
_atom_site_calc_flag
_atom_site_refinement_flags
_atom_site_occupancy
_atom_site_disorder_assembly
_atom_site_disorder_group
_atom_site_type_symbol
C1 0.64965(19) 0.99538(10) 0.47149(5) 0.0169(2) Uani d . 1 . . C
C2 0.8288(2) 1.00814(11) 0.42679(6) 0.0187(2) Uani d . 1 . . C
H2 0.959(3) 0.9551(17) 0.4270(9) 0.028(4) Uiso d . 1 . . H
C3 0.8043(2) 1.10745(11) 0.37753(6) 0.0201(2) Uani d . 1 . . C
H3 0.930(3) 1.1180(16) 0.3423(8) 0.024(4) Uiso d . 1 . . H
C4 0.6115(2) 1.18630(11) 0.37484(6) 0.0207(2) Uani d . 1 . . C
H4 0.604(3) 1.2532(18) 0.3385(8) 0.027(4) Uiso d . 1 . . H
C5 0.4260(2) 1.17155(11) 0.42077(6) 0.0194(2) Uani d . 1 . . C
H5 0.290(3) 1.2258(16) 0.4176(8) 0.021(4) Uiso d . 1 . . H
C6 0.45075(19) 1.07571(11) 0.46839(5) 0.0169(2) Uani d . 1 . . C
C7 0.77246(19) 0.51055(10) 0.30637(5) 0.0161(2) Uani d . 1 . . C
C8 0.5917(2) 0.50144(11) 0.26045(6) 0.0190(2) Uani d . 1 . . C
H8 0.450(3) 0.5537(16) 0.2631(8) 0.024(4) Uiso d . 1 . . H
C9 0.6195(2) 0.40920(12) 0.20782(6) 0.0212(2) Uani d . 1 . . C
H9 0.497(3) 0.3984(17) 0.1743(9) 0.030(4) Uiso d . 1 . . H
C10 0.8157(2) 0.33338(12) 0.20339(6) 0.0210(2) Uani d . 1 . . C
H10 0.824(3) 0.2720(17) 0.1650(8) 0.023(4) Uiso d . 1 . . H
C11 1.0034(2) 0.34503(11) 0.25094(6) 0.0191(2) Uani d . 1 . . C
H11 1.144(3) 0.2918(16) 0.2461(8) 0.025(4) Uiso d . 1 . . H
C12 0.97587(19) 0.43478(11) 0.30138(5) 0.0165(2) Uani d . 1 . . C
C13 1.07480(19) 0.50005(10) 0.36438(6) 0.0168(2) Uani d . 1 . . C
C14 1.2586(2) 0.51383(11) 0.40879(6) 0.0191(2) Uani d . 1 . . C
H14 1.399(3) 0.4648(18) 0.4052(9) 0.029(4) Uiso d . 1 . . H
C15 1.2304(2) 0.60613(12) 0.46125(6) 0.0213(2) Uani d . 1 . . C
H15 1.355(3) 0.6235(17) 0.4952(9) 0.026(4) Uiso d . 1 . . H
C16 1.0301(2) 0.67799(12) 0.46690(6) 0.0214(3) Uani d . 1 . . C
H16 1.017(3) 0.7400(18) 0.5034(9) 0.026(4) Uiso d . 1 . . H
C17 0.8410(2) 0.66393(11) 0.42022(6) 0.0193(2) Uani d . 1 . . C
H17 0.702(3) 0.7188(17) 0.4247(8) 0.025(4) Uiso d . 1 . . H
C18 0.87017(19) 0.57459(10) 0.36988(5) 0.0165(2) Uani d . 1 . . C

loop_
_atom_site_aniso_label
_atom_site_aniso_U_11
_atom_site_aniso_U_22
_atom_site_aniso_U_33
_atom_site_aniso_U_12
_atom_site_aniso_U_13
_atom_site_aniso_U_23
C1 0.0204(5) 0.0151(5) 0.0151(5) -0.0012(4) -0.0019(4) -0.0001(4)
C2 0.0194(5) 0.0193(5) 0.0174(5) -0.0005(4) -0.0009(4) -0.0012(4)
C3 0.0240(5) 0.0205(5) 0.0159(5) -0.0048(4) 0.0013(4) -0.0006(4)
C4 0.0276(6) 0.0169(5) 0.0176(5) -0.0041(4) -0.0012(4) 0.0016(4)
C5 0.0231(5) 0.0163(5) 0.0189(5) 0.0010(4) -0.0012(4) 0.0010(4)
C6 0.0191(5) 0.0162(5) 0.0154(5) -0.0008(4) -0.0002(4) -0.0008(4)
C7 0.0182(5) 0.0148(5) 0.0152(5) -0.0006(4) 0.0015(4) 0.0000(3)
C8 0.0190(5) 0.0215(5) 0.0165(5) 0.0022(4) -0.0011(4) 0.0013(4)
C9 0.0232(5) 0.0244(6) 0.0160(5) -0.0012(4) -0.0022(4) -0.0009(4)
C10 0.0248(6) 0.0214(5) 0.0170(5) -0.0021(4) 0.0019(4) -0.0039(4)
C11 0.0200(5) 0.0177(5) 0.0196(5) 0.0007(4) 0.0023(4) -0.0018(4)
C12 0.0170(5) 0.0160(5) 0.0164(5) -0.0009(4) 0.0009(4) 0.0010(4)
C13 0.0186(5) 0.0151(5) 0.0167(5) -0.0007(4) 0.0013(4) 0.0002(4)
C14 0.0186(5) 0.0193(5) 0.0193(5) -0.0009(4) -0.0011(4) 0.0016(4)
C15 0.0244(5) 0.0230(5) 0.0163(5) -0.0057(4) -0.0032(4) 0.0009(4)
C16 0.0278(6) 0.0201(5) 0.0163(5) -0.0056(4) 0.0021(4) -0.0024(4)
C17 0.0214(5) 0.0181(5) 0.0186(5) -0.0004(4) 0.0037(4) -0.0017(4)
C18 0.0172(5) 0.0163(5) 0.0161(5) -0.0016(4) 0.0008(4) 0.0008(4)

loop_
_atom_type_symbol
_atom_type_description
_atom_type_scat_dispersion_real
_atom_type_scat_dispersion_imag
_atom_type_scat_source
C C 0.0033 0.0016 'International Tables Vol C Tables 4.2.6.8 and 6.1.1.4'
H H 0.0000 0.0000 'International Tables Vol C Tables 4.2.6.8 and 6.1.1.4'

loop_
_geom_angle_atom_site_label_1
_geom_angle_atom_site_label_2
_geom_angle_atom_site_label_3
_geom_angle_site_symmetry_3
_geom_angle
C2 C1 C6 . 122.32(10)
C2 C1 C6 3_676 147.68(11)
C6 C1 C6 3_676 90.00(9)
C1 C2 C3 . 115.73(11)
C1 C2 H2 . 123.8(11)
C3 C2 H2 . 120.5(11)
C4 C3 C2 . 121.97(11)
C4 C3 H3 . 119.7(9)
C2 C3 H3 . 118.3(9)
C3 C4 C5 . 121.94(10)
C3 C4 H4 . 117.8(10)
C5 C4 H4 . 120.2(10)
C6 C5 C4 . 115.88(10)
C6 C5 H5 . 123.0(9)
C4 C5 H5 . 121.2(9)
C5 C6 C1 . 122.17(10)
C5 C6 C1 3_676 147.84(11)
C1 C6 C1 3_676 90.00(9)
C8 C7 C12 . 122.71(10)
C8 C7 C18 . 147.10(11)
C12 C7 C18 . 90.19(9)
C7 C8 C9 . 115.23(10)
C7 C8 H8 . 123.5(10)
C9 C8 H8 . 121.2(10)
C10 C9 C8 . 122.33(11)
C10 C9 H9 . 119.0(11)
C8 C9 H9 . 118.7(11)
C9 C10 C11 . 121.83(11)
C9 C10 H10 . 117.9(9)
C11 C10 H10 . 120.2(9)
C12 C11 C10 . 115.51(10)
C12 C11 H11 . 123.9(9)
C10 C11 H11 . 120.6(9)
C11 C12 C7 . 122.38(10)
C11 C12 C13 . 147.83(11)
C7 C12 C13 . 89.79(9)
C14 C13 C18 . 122.27(10)
C14 C13 C12 . 147.50(11)
C18 C13 C12 . 90.20(9)
C13 C14 C15 . 115.57(11)
C13 C14 H14 . 123.0(11)
C15 C14 H14 . 121.4(11)
C16 C15 C14 . 122.10(11)
C16 C15 H15 . 116.6(10)
C14 C15 H15 . 121.3(10)
C15 C16 C17 . 121.96(11)
C15 C16 H16 . 119.6(10)
C17 C16 H16 . 118.4(10)
C18 C17 C16 . 115.40(11)
C18 C17 H17 . 124.6(10)
C16 C17 H17 . 120.0(10)
C17 C18 C13 . 122.70(10)
C17 C18 C7 . 147.46(11)
C13 C18 C7 . 89.81(9)

loop_
_geom_bond_atom_site_label_1
_geom_bond_atom_site_label_2
_geom_bond_site_symmetry_2
_geom_bond_distance
_geom_bond_publ_flag
C1 C2 . 1.3786(16) ?
C1 C6 . 1.4294(15) ?
C1 C6 3_676 1.5189(15) ?
C2 C3 . 1.4242(16) ?
C2 H2 . 0.937(18) ?
C3 C4 . 1.3913(17) ?
C3 H3 . 1.019(16) ?
C4 C5 . 1.4248(17) ?
C4 H4 . 0.999(17) ?
C5 C6 . 1.3762(15) ?
C5 H5 . 0.972(16) ?
C6 C1 3_676 1.5189(15) ?
C7 C8 . 1.3747(15) ?
C7 C12 . 1.4279(15) ?
C7 C18 . 1.5156(15) ?
C8 C9 . 1.4244(16) ?
C8 H8 . 0.988(17) ?
C9 C10 . 1.3924(17) ?
C9 H9 . 0.966(18) ?
C10 C11 . 1.4277(17) ?
C10 H10 . 0.991(16) ?
C11 C12 . 1.3753(16) ?
C11 H11 . 0.994(16) ?
C12 C13 . 1.5157(16) ?
C13 C14 . 1.3735(16) ?
C13 C18 . 1.4275(15) ?
C14 C15 . 1.4225(17) ?
C14 H14 . 0.966(18) ?
C15 C16 . 1.3918(18) ?
C15 H15 . 0.990(17) ?
C16 C17 . 1.4249(17) ?
C16 H16 . 0.970(18) ?
C17 C18 . 1.3722(15) ?
C17 H17 . 0.994(17) ?
